data_1529065
loop_
_publ_author_name
'Bartoloni, Marco'
'Jin, Xian'
'Marcaida, Maria Jos\'e'
'Banha, Jo\~ao'
'Dibonaventura, Ivan'
'Bongoni, Swathi'
'Bartho, Kathrin'
'Gr\"abner, Olivia'
'Sefkow, Michael'
'Darbre, Tamis'
'Reymond, Jean-Louis'

_publ_section_title
;
 Bridged bicyclic peptides as potential drug scaffolds: synthesis,
 structure, protein binding and stability
;
_journal_issue 10
_journal_name_full 'Chem. Sci.'
_journal_page_first 5473
_journal_paper_doi 10.1039/C5SC01699A
_journal_volume 6
_journal_year 2015
_chemical_absolute_configuration unk
_chemical_formula_sum 'C40 H68 N8 O13'
_chemical_formula_weight 869.02
_chemical_name_systematic
;
 ?
;
_space_group_IT_number 4
_symmetry_cell_setting monoclinic
_symmetry_space_group_name_Hall 'P 2yb'
_symmetry_space_group_name_H-M 'P 1 21 1'
_atom_sites_solution_hydrogens geom
_atom_sites_solution_primary direct
_atom_sites_solution_secondary difmap
_audit_creation_date 2013-09-29T22:13:06-00:00
_audit_creation_method 'WinGX routine CIF_UPDATE'
_audit_update_record
;
2015-05-07 deposited with the CCDC.
2015-07-13 downloaded from the CCDC.
;
_cell_angle_alpha 90
_cell_angle_beta 104.2040(10)
_cell_angle_gamma 90
_cell_formula_units_Z 2
_cell_length_a 13.3658(2)
_cell_length_b 9.48640(10)
_cell_length_c 17.7634(2)
_cell_measurement_reflns_used 17103
_cell_measurement_temperature 123(2)
_cell_measurement_theta_max 26.874
_cell_measurement_theta_min 2.181
_cell_volume 2183.42(5)
_computing_cell_refinement
;
        CrysAlisPro, Agilent Technologies,
        Version 1.171.36.28 (release 01-02-2013 CrysAlis171 .NET)
        (compiled Feb  1 2013,16:14:44)
;
_computing_data_collection
;
        CrysAlisPro, Agilent Technologies,
        Version 1.171.36.28 (release 01-02-2013 CrysAlis171 .NET)
        (compiled Feb  1 2013,16:14:44)
;
_computing_data_reduction
;
        CrysAlisPro, Agilent Technologies,
        Version 1.171.36.28 (release 01-02-2013 CrysAlis171 .NET)
        (compiled Feb  1 2013,16:14:44)
;
_computing_structure_refinement 'SHELXL-97 (Sheldrick, 1997)'
_diffrn_ambient_temperature 123(2)
_diffrn_detector_area_resol_mean 16.0965
_diffrn_measured_fraction_theta_full 1
_diffrn_measured_fraction_theta_max 0.936
_diffrn_measurement_device_type 'SuperNova, Single source at offset, Eos'
_diffrn_measurement_method '\w scans'
_diffrn_orient_matrix_UB_11 -0.0139406
_diffrn_orient_matrix_UB_12 0.0422692
_diffrn_orient_matrix_UB_13 -0.0339068
_diffrn_orient_matrix_UB_21 0.0474061
_diffrn_orient_matrix_UB_22 -0.0170588
_diffrn_orient_matrix_UB_23 -0.0090239
_diffrn_orient_matrix_UB_31 -0.0235596
_diffrn_orient_matrix_UB_32 -0.0592791
_diffrn_orient_matrix_UB_33 -0.0215647
_diffrn_radiation_monochromator graphite
_diffrn_radiation_type MoK\a
_diffrn_radiation_wavelength 0.71073
_diffrn_reflns_av_R_equivalents 0.0296
_diffrn_reflns_av_unetI/netI 0.0298
_diffrn_reflns_limit_h_max 16
_diffrn_reflns_limit_h_min -16
_diffrn_reflns_limit_k_max 12
_diffrn_reflns_limit_k_min -12
_diffrn_reflns_limit_l_max 22
_diffrn_reflns_limit_l_min -22
_diffrn_reflns_number 33579
_diffrn_reflns_theta_full 25
_diffrn_reflns_theta_max 27.31
_diffrn_reflns_theta_min 1.57
_exptl_absorpt_coefficient_mu 0.099
_exptl_absorpt_correction_T_max 1.351
_exptl_absorpt_correction_T_min 1.074
_exptl_absorpt_correction_type gaussian
_exptl_absorpt_process_details
;
        CrysAlisPro, Agilent Technologies,
        Version 1.171.36.28 (release 01-02-2013 CrysAlis171 .NET)
        (compiled Feb  1 2013,16:14:44)
Numerical absorption correction based on gaussian integration over
                        a multifaceted crystal model
;
_exptl_crystal_density_diffrn 1.322
_exptl_crystal_density_method 'not measured'
_exptl_crystal_description prism
_exptl_crystal_F_000 936
_exptl_crystal_size_max 0.3069
_exptl_crystal_size_mid 0.1396
_exptl_crystal_size_min 0.0564
_refine_diff_density_max 0.997
_refine_diff_density_min -0.359
_refine_diff_density_rms 0.061
_refine_ls_abs_structure_details 'Flack H D (1983), Acta Cryst. A39, 876-881'
_refine_ls_abs_structure_Flack 0.6(11)
_refine_ls_extinction_method none
_refine_ls_goodness_of_fit_ref 1.08
_refine_ls_hydrogen_treatment mixed
_refine_ls_matrix_type full
_refine_ls_number_parameters 553
_refine_ls_number_reflns 8949
_refine_ls_number_restraints 11
_refine_ls_restrained_S_all 1.079
_refine_ls_R_factor_all 0.0623
_refine_ls_R_factor_gt 0.0575
_refine_ls_shift/su_max 0.001
_refine_ls_shift/su_mean 0
_refine_ls_structure_factor_coef Fsqd
_refine_ls_weighting_details 'calc w=1/[\s^2^(Fo^2^)+(0.0654P)^2^+2.2372P] where P=(Fo^2^+2Fc^2^)/3'
_refine_ls_weighting_scheme calc
_refine_ls_wR_factor_gt 0.1487
_refine_ls_wR_factor_ref 0.1518
_reflns_number_gt 8270
_reflns_number_total 8949
_reflns_threshold_expression >2sigma(I)
_cod_data_source_file c5sc01699a2.cif
_cod_data_source_block 13jlr006
_cod_depositor_comments 'Adding full bibliography for 1529064--1529068.cif.'
_cod_database_code 1529065

loop_
_symmetry_equiv_pos_as_xyz
'x, y, z'
'-x, y+1/2, -z'

loop_
_atom_site_label
_atom_site_type_symbol
_atom_site_fract_x
_atom_site_fract_y
_atom_site_fract_z
_atom_site_U_iso_or_equiv
_atom_site_adp_type
_atom_site_occupancy
_atom_site_symmetry_multiplicity
_atom_site_calc_flag
_atom_site_refinement_flags
C1 C 1.2416(2) 0.2280(3) 0.56233(17) 0.0223(6) Uani 1 1 d .
C2 C 1.1948(2) 0.3320(3) 0.51041(17) 0.0256(6) Uani 1 1 d .
H2 H 1.2333 0.38 0.4799 0.031 Uiso 1 1 calc R
C3 C 1.0919(2) 0.3654(3) 0.50320(18) 0.0279(6) Uani 1 1 d .
H3 H 1.0607 0.4371 0.4678 0.033 Uiso 1 1 calc R
C4 C 1.0331(2) 0.2959(3) 0.54689(17) 0.0230(6) Uani 1 1 d .
C5 C 1.0821(2) 0.1945(3) 0.59955(17) 0.0243(6) Uani 1 1 d .
H5 H 1.0441 0.1483 0.6311 0.029 Uiso 1 1 calc R
C6 C 1.1846(2) 0.1586(3) 0.60758(17) 0.0258(6) Uani 1 1 d .
H6 H 1.2159 0.0876 0.6434 0.031 Uiso 1 1 calc R
C7 C 0.9205(2) 0.3328(3) 0.53777(17) 0.0234(6) Uani 1 1 d .
H7A H 0.8858 0.2535 0.5573 0.028 Uiso 1 1 calc R
H7B H 0.8871 0.3449 0.4819 0.028 Uiso 1 1 calc R
C8 C 0.9051(2) 0.4685(3) 0.58155(16) 0.0208(6) Uani 1 1 d .
H8 H 0.9328 0.5514 0.5583 0.025 Uiso 1 1 calc R
C9 C 0.9638(2) 0.4513(3) 0.66646(18) 0.0249(6) Uani 1 1 d .
C10 C 1.0854(3) 0.6471(5) 0.6542(2) 0.0455(10) Uani 1 1 d .
H10A H 1.029 0.7151 0.634 0.055 Uiso 1 1 calc R
H10B H 1.1143 0.6148 0.6109 0.055 Uiso 1 1 calc R
C11 C 1.1688(4) 0.7120(7) 0.7193(3) 0.0751(19) Uani 1 1 d .
H11A H 1.2222 0.7595 0.6984 0.09 Uiso 1 1 calc R
H11B H 1.1389 0.7809 0.7495 0.09 Uiso 1 1 calc R
C12 C 1.2131(3) 0.5856(7) 0.7687(3) 0.0679(16) Uani 1 1 d .
H12A H 1.2493 0.6151 0.8218 0.082 Uiso 1 1 calc R
H12B H 1.262 0.5333 0.7452 0.082 Uiso 1 1 calc R
C13 C 1.1177(3) 0.4946(5) 0.7698(2) 0.0422(9) Uani 1 1 d .
H13 H 1.1368 0.3925 0.7724 0.051 Uiso 1 1 calc R
C14 C 1.0712(3) 0.5324(4) 0.8379(2) 0.0400(9) Uani 1 1 d .
C15 C 0.9309(2) 0.6381(4) 0.88385(18) 0.0273(7) Uani 1 1 d .
H15 H 0.9831 0.6669 0.932 0.033 Uiso 1 1 calc R
C16 C 0.8775(2) 0.5046(4) 0.90280(17) 0.0272(7) Uani 1 1 d .
C17 C 0.8197(3) 0.2628(3) 0.85972(18) 0.0278(7) Uani 1 1 d .
H17 H 0.8366 0.2046 0.8176 0.033 Uiso 1 1 calc R
C18 C 0.8787(3) 0.1944(4) 0.9357(2) 0.0410(9) Uani 1 1 d .
H18A H 0.953 0.207 0.9417 0.062 Uiso 1 1 calc R
H18B H 0.8625 0.0936 0.9346 0.062 Uiso 1 1 calc R
H18C H 0.8583 0.2389 0.9795 0.062 Uiso 1 1 calc R
C19 C 0.7047(3) 0.2498(3) 0.84813(17) 0.0280(7) Uani 1 1 d .
C20 C 0.5353(2) 0.3635(4) 0.81199(18) 0.0291(7) Uani 1 1 d .
H20A H 0.5084 0.4556 0.8245 0.035 Uiso 1 1 calc R
H20B H 0.5091 0.2901 0.8419 0.035 Uiso 1 1 calc R
C21 C 0.4934(2) 0.3342(3) 0.72483(18) 0.0263(6) Uani 1 1 d .
H21A H 0.5251 0.2461 0.7118 0.032 Uiso 1 1 calc R
H21B H 0.4181 0.3183 0.7144 0.032 Uiso 1 1 calc R
C22 C 0.5131(2) 0.4513(3) 0.67096(17) 0.0223(6) Uani 1 1 d .
H22A H 0.4677 0.436 0.6185 0.027 Uiso 1 1 calc R
H22B H 0.4939 0.5429 0.6902 0.027 Uiso 1 1 calc R
C23 C 0.6248(2) 0.4598(3) 0.66447(17) 0.0214(6) Uani 1 1 d .
H23A H 0.6422 0.3707 0.6415 0.026 Uiso 1 1 calc R
H23B H 0.6705 0.4674 0.7174 0.026 Uiso 1 1 calc R
C25 C 0.6480(2) 0.5840(3) 0.61536(16) 0.0194(6) Uani 1 1 d .
H25 H 0.609 0.5716 0.56 0.023 Uiso 1 1 calc R
C26 C 0.7647(2) 0.5824(3) 0.62084(16) 0.0199(6) Uani 1 1 d .
C27 C 0.5876(2) 0.8298(3) 0.60221(16) 0.0201(6) Uani 1 1 d .
C28 C 0.5591(2) 0.9612(3) 0.64288(18) 0.0245(6) Uani 1 1 d .
H28A H 0.6085 1.0373 0.6396 0.029 Uiso 1 1 calc R
H28B H 0.4896 0.9931 0.6144 0.029 Uiso 1 1 calc R
C29 C 0.4828(2) 0.8706(3) 0.74455(18) 0.0259(6) Uani 1 1 d .
C30 C 0.4942(3) 0.8501(4) 0.83169(18) 0.0302(7) Uani 1 1 d .
H30 H 0.4668 0.7546 0.8396 0.036 Uiso 1 1 calc R
C31 C 0.4299(3) 0.9600(4) 0.8623(2) 0.0393(8) Uani 1 1 d .
H31A H 0.4597 1.0545 0.8585 0.047 Uiso 1 1 calc R
H31B H 0.3589 0.9597 0.8285 0.047 Uiso 1 1 calc R
C32 C 0.4244(3) 0.9351(6) 0.9463(2) 0.0516(12) Uani 1 1 d .
H32 H 0.4965 0.9211 0.9783 0.062 Uiso 1 1 calc R
C33 C 0.3805(4) 1.0643(7) 0.9777(3) 0.0706(16) Uani 1 1 d .
H33A H 0.3799 1.0483 1.0321 0.106 Uiso 1 1 calc R
H33B H 0.3098 1.0811 0.9471 0.106 Uiso 1 1 calc R
H33C H 0.4234 1.1466 0.9742 0.106 Uiso 1 1 calc R
C34 C 0.3631(4) 0.8049(6) 0.9552(2) 0.0633(14) Uani 1 1 d .
H34A H 0.3936 0.7225 0.9362 0.095 Uiso 1 1 calc R
H34B H 0.2916 0.8163 0.9251 0.095 Uiso 1 1 calc R
H34C H 0.3643 0.7915 1.0102 0.095 Uiso 1 1 calc R
C35 C 0.6724(3) 0.7641(3) 0.86568(18) 0.0297(7) Uani 1 1 d .
C36 C 0.7814(3) 0.7893(4) 0.9103(2) 0.0374(8) Uani 1 1 d .
H36A H 0.7984 0.7261 0.956 0.045 Uiso 1 1 calc R
H36B H 0.7888 0.8879 0.9292 0.045 Uiso 1 1 calc R
C37 C 0.8569(3) 0.7622(4) 0.8588(2) 0.0357(8) Uani 1 1 d .
H37A H 0.8163 0.7451 0.805 0.043 Uiso 1 1 calc R
H37B H 0.8983 0.8485 0.8583 0.043 Uiso 1 1 calc R
N1 N 0.79609(19) 0.4878(3) 0.57594(14) 0.0209(5) Uani 1 1 d .
H1 H 0.7504 0.437 0.5429 0.025 Uiso 1 1 calc R
N2 N 1.0487(2) 0.5271(3) 0.69298(15) 0.0294(6) Uani 1 1 d .
N3 N 0.9858(2) 0.6134(3) 0.82309(16) 0.0305(6) Uani 1 1 d .
H3A H 0.963 0.6515 0.7769 0.037 Uiso 1 1 calc R
N4 N 0.8562(2) 0.4052(3) 0.84850(14) 0.0252(5) Uani 1 1 d .
H4 H 0.8646 0.4264 0.8022 0.03 Uiso 1 1 calc R
N5 N 0.6475(2) 0.3658(3) 0.83655(14) 0.0252(5) Uani 1 1 d .
H5A H 0.6789 0.448 0.8441 0.03 Uiso 1 1 calc R
N6 N 0.61782(19) 0.7158(2) 0.64553(14) 0.0207(5) Uani 1 1 d .
H6A H 0.6196 0.7204 0.6953 0.025 Uiso 1 1 calc R
N7 N 0.5591(2) 0.9409(3) 0.72354(15) 0.0237(5) Uani 1 1 d .
H7 H 0.6103 0.9754 0.7598 0.028 Uiso 1 1 calc R
N8 N 0.6010(2) 0.8573(3) 0.87688(15) 0.0292(6) Uani 1 1 d .
H8A H 0.6193 0.9237 0.9122 0.035 Uiso 1 1 calc R
O1 O 1.34148(16) 0.1872(2) 0.56996(12) 0.0260(5) Uani 1 1 d .
H1A H 1.3669 0.2326 0.5385 0.039 Uiso 1 1 calc R
O2 O 0.93603(16) 0.3602(2) 0.70726(11) 0.0245(4) Uani 1 1 d .
O3 O 1.1131(2) 0.4884(4) 0.90270(14) 0.0497(8) Uani 1 1 d .
O4 O 0.8532(2) 0.4951(3) 0.96546(13) 0.0387(6) Uani 1 1 d .
O5 O 0.6665(2) 0.1297(2) 0.84754(14) 0.0372(6) Uani 1 1 d .
O6 O 0.82432(17) 0.6567(2) 0.66852(12) 0.0259(5) Uani 1 1 d .
O7 O 0.58199(16) 0.8374(2) 0.53210(12) 0.0251(4) Uani 1 1 d .
O8 O 0.40782(18) 0.8210(3) 0.69810(13) 0.0322(5) Uani 1 1 d .
O9 O 0.6472(2) 0.6646(2) 0.82004(13) 0.0335(5) Uani 1 1 d .
C1S C 0.8471(4) 0.0136(6) 0.6902(3) 0.0699(14) Uani 1 1 d D
H1S1 H 0.888 -0.0007 0.6519 0.105 Uiso 1 1 calc RD
H1S2 H 0.7995 -0.0658 0.6879 0.105 Uiso 1 1 calc R
H1S3 H 0.8933 0.0195 0.7423 0.105 Uiso 1 1 calc RD
O1S O 0.7907(2) 0.1390(3) 0.67345(17) 0.0517(7) Uani 1 1 d D
H1S H 0.8403(7) 0.2119(9) 0.677(2) 0.078 Uiso 1 1 d D
O2S O 1.0795(3) -0.0194(4) 0.8695(2) 0.0789(12) Uani 1 1 d D
H2S H 1.1003 -0.0188 0.9181 0.118 Uiso 1 1 calc R
C2S C 1.1015(4) 0.1109(6) 0.8398(3) 0.0593(12) Uani 1 1 d D
H2S1 H 1.1027 0.1846 0.8787 0.089 Uiso 1 1 calc R
H2S2 H 1.0483 0.1328 0.7926 0.089 Uiso 1 1 calc R
H2S3 H 1.169 0.1062 0.8275 0.089 Uiso 1 1 calc R
C3S C 0.6598(3) 0.1766(4) 0.4794(2) 0.0366(8) Uani 1 1 d D
H3S1 H 0.6966 0.1594 0.5335 0.055 Uiso 1 1 calc R
H3S2 H 0.6874 0.1146 0.4452 0.055 Uiso 1 1 calc R
H3S3 H 0.5861 0.1571 0.4728 0.055 Uiso 1 1 calc R
O3S O 0.67309(19) 0.3189(2) 0.46007(13) 0.0345(5) Uani 1 1 d D
H3S H 0.6448 0.3322 0.4129 0.052 Uiso 1 1 calc R
O4S O 0.6836(9) 0.9850(13) 1.0265(7) 0.060(4) Uiso 0.275(9) 1 d PD
C4S C 0.651(3) 0.903(4) 1.0841(18) 0.138(13) Uiso 0.275(9) 1 d PD
H4S1 H 0.6729 0.9493 1.1347 0.207 Uiso 0.275(9) 1 calc PRD
H4S2 H 0.6817 0.8087 1.087 0.207 Uiso 0.275(9) 1 calc PRD
H4S3 H 0.5754 0.8945 1.0698 0.207 Uiso 0.275(9) 1 calc PR
H4S H 0.7566(13) 0.987(15) 1.045(5) 0.08 Uiso 0.275(9) 1 d PD

loop_
_atom_site_aniso_label
_atom_site_aniso_U_11
_atom_site_aniso_U_22
_atom_site_aniso_U_33
_atom_site_aniso_U_23
_atom_site_aniso_U_13
_atom_site_aniso_U_12
C1 0.0202(14) 0.0245(15) 0.0232(14) -0.0065(11) 0.0069(11) -0.0011(11)
C2 0.0303(16) 0.0239(15) 0.0277(14) 0.0018(12) 0.0166(12) -0.0005(13)
C3 0.0303(16) 0.0256(16) 0.0306(15) 0.0010(13) 0.0130(13) 0.0056(13)
C4 0.0214(15) 0.0269(15) 0.0230(14) -0.0054(12) 0.0096(12) 0.0004(11)
C5 0.0246(15) 0.0247(15) 0.0264(14) -0.0033(12) 0.0117(12) -0.0031(12)
C6 0.0265(15) 0.0272(16) 0.0242(14) 0.0026(12) 0.0075(12) 0.0043(12)
C7 0.0206(14) 0.0244(15) 0.0272(14) -0.0051(12) 0.0096(11) 0.0008(12)
C8 0.0215(14) 0.0196(14) 0.0248(14) -0.0023(11) 0.0128(11) -0.0025(11)
C9 0.0242(15) 0.0262(15) 0.0284(15) -0.0091(13) 0.0145(12) -0.0044(12)
C10 0.044(2) 0.058(3) 0.044(2) -0.0208(18) 0.0282(17) -0.0336(19)
C11 0.058(3) 0.110(5) 0.067(3) -0.044(3) 0.035(3) -0.062(3)
C12 0.028(2) 0.130(5) 0.048(2) -0.033(3) 0.0125(18) -0.033(3)
C13 0.0226(16) 0.072(3) 0.0327(18) -0.0159(18) 0.0088(14) -0.0103(17)
C14 0.0219(16) 0.060(2) 0.038(2) -0.0216(18) 0.0065(14) -0.0114(16)
C15 0.0243(15) 0.0379(18) 0.0222(14) -0.0098(13) 0.0107(12) -0.0081(13)
C16 0.0226(15) 0.0371(17) 0.0211(14) -0.0003(13) 0.0040(12) -0.0008(13)
C17 0.0361(17) 0.0262(15) 0.0217(14) 0.0038(12) 0.0079(12) -0.0013(14)
C18 0.043(2) 0.040(2) 0.0374(19) 0.0146(16) 0.0046(16) 0.0095(17)
C19 0.0409(18) 0.0247(15) 0.0171(14) 0.0036(12) 0.0050(12) -0.0019(14)
C20 0.0296(16) 0.0316(17) 0.0281(15) 0.0049(13) 0.0106(13) -0.0053(13)
C21 0.0211(14) 0.0288(16) 0.0283(15) 0.0022(13) 0.0047(12) -0.0060(12)
C22 0.0198(14) 0.0237(14) 0.0222(14) 0.0007(12) 0.0028(11) -0.0022(11)
C23 0.0244(15) 0.0154(13) 0.0261(14) 0.0018(11) 0.0095(12) 0.0025(11)
C25 0.0232(14) 0.0171(13) 0.0197(13) -0.0006(11) 0.0088(11) 0.0013(11)
C26 0.0269(15) 0.0164(13) 0.0180(13) 0.0027(10) 0.0085(11) 0.0022(11)
C27 0.0173(13) 0.0207(14) 0.0266(14) 0.0006(11) 0.0136(11) -0.0017(11)
C28 0.0261(15) 0.0177(14) 0.0336(16) 0.0010(12) 0.0150(12) 0.0023(12)
C29 0.0315(16) 0.0230(15) 0.0285(15) -0.0057(12) 0.0178(13) -0.0025(13)
C30 0.0339(17) 0.0328(17) 0.0285(15) -0.0056(13) 0.0164(13) -0.0093(14)
C31 0.0329(18) 0.048(2) 0.042(2) -0.0200(17) 0.0187(15) -0.0078(16)
C32 0.0306(19) 0.093(3) 0.0338(19) -0.030(2) 0.0131(15) -0.007(2)
C33 0.051(3) 0.106(4) 0.062(3) -0.049(3) 0.030(2) -0.009(3)
C34 0.054(3) 0.107(4) 0.036(2) -0.011(2) 0.0246(19) -0.019(3)
C35 0.050(2) 0.0234(15) 0.0198(14) 0.0004(12) 0.0174(14) -0.0009(14)
C36 0.043(2) 0.042(2) 0.0286(17) -0.0075(15) 0.0133(15) 0.0065(16)
C37 0.046(2) 0.0347(18) 0.0319(17) -0.0042(14) 0.0208(15) -0.0049(16)
N1 0.0215(12) 0.0219(12) 0.0210(11) -0.0001(9) 0.0086(9) -0.0002(10)
N2 0.0224(13) 0.0400(16) 0.0282(13) -0.0109(12) 0.0108(11) -0.0072(11)
N3 0.0265(14) 0.0403(16) 0.0280(13) -0.0090(12) 0.0127(11) -0.0101(12)
N4 0.0267(13) 0.0318(14) 0.0175(11) 0.0012(10) 0.0063(10) -0.0025(11)
N5 0.0271(13) 0.0242(13) 0.0234(12) 0.0021(10) 0.0044(10) -0.0091(11)
N6 0.0275(13) 0.0175(12) 0.0201(11) -0.0007(9) 0.0115(10) 0.0042(9)
N7 0.0264(13) 0.0198(12) 0.0289(13) -0.0032(10) 0.0146(10) -0.0015(10)
N8 0.0338(14) 0.0330(15) 0.0251(12) -0.0087(11) 0.0156(11) -0.0054(12)
O1 0.0205(10) 0.0313(12) 0.0281(11) -0.0001(9) 0.0094(8) -0.0005(9)
O2 0.0258(11) 0.0279(11) 0.0217(10) -0.0001(9) 0.0094(8) -0.0013(9)
O3 0.0321(13) 0.087(2) 0.0278(13) -0.0175(14) 0.0025(11) 0.0042(14)
O4 0.0476(15) 0.0485(15) 0.0243(11) -0.0036(11) 0.0171(10) -0.0046(12)
O5 0.0482(15) 0.0245(12) 0.0375(13) 0.0062(10) 0.0079(11) -0.0088(11)
O6 0.0268(11) 0.0232(11) 0.0293(11) -0.0067(9) 0.0101(9) -0.0041(9)
O7 0.0293(11) 0.0247(11) 0.0242(10) 0.0057(9) 0.0122(9) 0.0054(9)
O8 0.0340(13) 0.0378(13) 0.0291(11) -0.0041(10) 0.0159(10) -0.0089(10)
O9 0.0531(15) 0.0214(11) 0.0287(11) 0.0003(9) 0.0151(10) 0.0043(10)
C1S 0.081(4) 0.064(3) 0.071(3) -0.008(3) 0.031(3) -0.004(3)
O1S 0.0563(18) 0.0384(15) 0.0536(17) 0.0052(13) 0.0004(14) -0.0174(13)
O2S 0.103(3) 0.081(3) 0.0451(18) -0.0007(18) 0.0050(19) -0.032(2)
C2S 0.057(3) 0.070(3) 0.049(2) 0.017(2) 0.009(2) 0.011(2)
C3S 0.0356(19) 0.0304(17) 0.0394(18) -0.0032(15) 0.0011(15) -0.0030(15)
O3S 0.0380(14) 0.0310(12) 0.0295(12) -0.0025(10) -0.0013(10) -0.0029(10)

loop_
_atom_type_symbol
_atom_type_description
_atom_type_scat_dispersion_real
_atom_type_scat_dispersion_imag
_atom_type_scat_source
C C 0.0033 0.0016 'International Tables Vol C Tables 4.2.6.8 and 6.1.1.4'
H H 0 0 'International Tables Vol C Tables 4.2.6.8 and 6.1.1.4'
N N 0.0061 0.0033 'International Tables Vol C Tables 4.2.6.8 and 6.1.1.4'
O O 0.0106 0.006 'International Tables Vol C Tables 4.2.6.8 and 6.1.1.4'

loop_
_exptl_crystal_face_index_h
_exptl_crystal_face_index_k
_exptl_crystal_face_index_l
_exptl_crystal_face_perp_dist
3 0 2 0.0282
-3 0 -2 0.0282
0 2 1 0.1287
0 -2 -1 0.1287
-1 0 2 0.0698
1 0 -2 0.0698

loop_
_geom_angle_atom_site_label_1
_geom_angle_atom_site_label_2
_geom_angle_atom_site_label_3
_geom_angle
O1 C1 C2 122.5(3)
O1 C1 C6 117.8(3)
C2 C1 C6 119.7(3)
C3 C2 C1 119.9(3)
C2 C3 C4 121.4(3)
C5 C4 C3 117.7(3)
C5 C4 C7 121.6(3)
C3 C4 C7 120.7(3)
C4 C5 C6 122.1(3)
C5 C6 C1 119.3(3)
C4 C7 C8 112.9(2)
N1 C8 C9 110.2(2)
N1 C8 C7 109.0(2)
C9 C8 C7 108.0(2)
O2 C9 N2 121.4(3)
O2 C9 C8 119.7(3)
N2 C9 C8 118.6(3)
N2 C10 C11 102.9(4)
C12 C11 C10 103.2(4)
C11 C12 C13 104.1(4)
N2 C13 C14 113.4(3)
N2 C13 C12 101.6(3)
C14 C13 C12 112.0(3)
O3 C14 N3 123.3(3)
O3 C14 C13 118.9(3)
N3 C14 C13 117.8(3)
N3 C15 C16 112.0(3)
N3 C15 C37 108.3(3)
C16 C15 C37 113.4(3)
O4 C16 N4 122.9(3)
O4 C16 C15 119.9(3)
N4 C16 C15 117.2(3)
N4 C17 C19 114.8(3)
N4 C17 C18 113.2(3)
C19 C17 C18 111.9(3)
O5 C19 N5 122.5(3)
O5 C19 C17 118.6(3)
N5 C19 C17 118.9(3)
N5 C20 C21 113.5(3)
C22 C21 C20 115.0(3)
C23 C22 C21 114.0(2)
C22 C23 C25 114.7(2)
N6 C25 C26 110.7(2)
N6 C25 C23 109.6(2)
C26 C25 C23 107.4(2)
O6 C26 N1 123.4(3)
O6 C26 C25 120.8(2)
N1 C26 C25 115.5(2)
O7 C27 N6 124.5(3)
O7 C27 C28 117.9(3)
N6 C27 C28 117.6(2)
N7 C28 C27 114.8(2)
O8 C29 N7 123.6(3)
O8 C29 C30 119.6(3)
N7 C29 C30 116.7(3)
N8 C30 C29 113.1(3)
N8 C30 C31 109.4(3)
C29 C30 C31 110.3(3)
C32 C31 C30 113.9(4)
C34 C32 C33 110.6(4)
C34 C32 C31 112.6(3)
C33 C32 C31 110.4(4)
O9 C35 N8 120.6(3)
O9 C35 C36 122.8(3)
N8 C35 C36 116.6(3)
C35 C36 C37 110.7(3)
C15 C37 C36 115.2(3)
C26 N1 C8 120.2(2)
C9 N2 C10 127.3(3)
C9 N2 C13 119.9(3)
C10 N2 C13 112.8(3)
C14 N3 C15 120.0(3)
C16 N4 C17 125.1(3)
C19 N5 C20 123.1(3)
C27 N6 C25 123.8(2)
C29 N7 C28 121.7(3)
C35 N8 C30 121.3(3)

loop_
_geom_bond_atom_site_label_1
_geom_bond_atom_site_label_2
_geom_bond_distance
C1 O1 1.365(4)
C1 C2 1.389(4)
C1 C6 1.400(4)
C2 C3 1.387(4)
C3 C4 1.397(4)
C4 C5 1.389(4)
C4 C7 1.516(4)
C5 C6 1.385(4)
C7 C8 1.543(4)
C8 N1 1.448(4)
C8 C9 1.528(4)
C9 O2 1.242(4)
C9 N2 1.328(4)
C10 N2 1.475(5)
C10 C11 1.525(6)
C11 C12 1.518(9)
C12 C13 1.544(6)
C13 N2 1.480(5)
C13 C14 1.533(5)
C14 O3 1.223(5)
C14 N3 1.347(5)
C15 N3 1.465(4)
C15 C16 1.530(5)
C15 C37 1.531(5)
C16 O4 1.237(4)
C16 N4 1.329(4)
C17 N4 1.466(4)
C17 C19 1.505(5)
C17 C18 1.531(4)
C19 O5 1.248(4)
C19 N5 1.327(4)
C20 N5 1.455(4)
C20 C21 1.537(4)
C21 C22 1.531(4)
C22 C23 1.528(4)
C23 C25 1.542(4)
C25 N6 1.456(3)
C25 C26 1.539(4)
C26 O6 1.232(4)
C26 N1 1.335(4)
C27 O7 1.231(3)
C27 N6 1.331(4)
C27 C28 1.535(4)
C28 N7 1.446(4)
C29 O8 1.225(4)
C29 N7 1.345(4)
C29 C30 1.530(4)
C30 N8 1.457(4)
C30 C31 1.534(5)
C31 C32 1.531(5)
C32 C34 1.511(7)
C32 C33 1.523(6)
C35 O9 1.236(4)
C35 N8 1.351(4)
C35 C36 1.498(5)
C36 C37 1.540(5)
C1S O1S 1.400(6)
O2S C2S 1.403(6)
C3S O3S 1.414(4)
O4S C4S 1.438(18)
